data_2222866
loop_
_publ_author_name
'Zhang, Yuan'
'Li, Yong Hua'

_publ_section_title 2-Benzyl-1,3-diphenyl-2,3-dihydro-1<i>H</i>-naphtho[1,2-<i>e</i>][1,3]oxazine
_journal_coeditor_code RZ2345
_journal_issue 8
_journal_name_full 'Acta Crystallographica Section E'
_journal_page_first o1796
_journal_paper_doi 10.1107/S1600536809025811
_journal_volume 65
_journal_year 2009
_chemical_formula_iupac 'C31 H25 N O'
_chemical_formula_moiety 'C31 H25 N O'
_chemical_formula_sum 'C31 H25 N O'
_chemical_formula_weight 427.52
_chemical_name_systematic
;
2-Benzyl-1,3-diphenyl-2,3-dihydro-1<i>H</i>-naphtho[1,2-<i>e</i>][1,3]oxazine
;
_space_group_IT_number 14
_symmetry_cell_setting monoclinic
_symmetry_space_group_name_Hall '-P 2yn'
_symmetry_space_group_name_H-M 'P 1 21/n 1'
_atom_sites_solution_hydrogens geom
_atom_sites_solution_primary direct
_atom_sites_solution_secondary difmap
_audit_creation_method SHELXL-97
_cell_angle_alpha 90.00
_cell_angle_beta 97.53(3)
_cell_angle_gamma 90.00
_cell_formula_units_Z 4
_cell_length_a 9.0605(18)
_cell_length_b 23.475(5)
_cell_length_c 10.634(2)
_cell_measurement_reflns_used 4392
_cell_measurement_temperature 293(2)
_cell_measurement_theta_max 26.0000
_cell_measurement_theta_min 2.02
_cell_volume 2242.3(8)
_computing_cell_refinement 'CrystalClear (Rigaku, 2005)'
_computing_data_collection 'CrystalClear (Rigaku, 2005)'
_computing_data_reduction 'CrystalClear (Rigaku, 2005)'
_computing_molecular_graphics 'SHELXTL/PC (Sheldrick, 2008)'
_computing_publication_material 'SHELXTL/PC (Sheldrick, 2008)'
_computing_structure_refinement 'SHELXL97 (Sheldrick, 2008)'
_computing_structure_solution 'SHELXS97 (Sheldrick, 2008)'
_diffrn_ambient_temperature 293(2)
_diffrn_measured_fraction_theta_full 0.998
_diffrn_measured_fraction_theta_max 0.998
_diffrn_measurement_device_type 'Rigaku SCXmini'
_diffrn_measurement_method CCD_Profile_fitting
_diffrn_radiation_monochromator graphite
_diffrn_radiation_source 'fine-focus sealed tube'
_diffrn_radiation_type MoK\a
_diffrn_radiation_wavelength 0.71073
_diffrn_reflns_av_R_equivalents 0.0775
_diffrn_reflns_av_sigmaI/netI 0.0640
_diffrn_reflns_limit_h_max 11
_diffrn_reflns_limit_h_min -11
_diffrn_reflns_limit_k_max 28
_diffrn_reflns_limit_k_min -28
_diffrn_reflns_limit_l_max 12
_diffrn_reflns_limit_l_min -13
_diffrn_reflns_number 18548
_diffrn_reflns_theta_full 26.00
_diffrn_reflns_theta_max 26.00
_diffrn_reflns_theta_min 3.17
_diffrn_standards_number 0
_exptl_absorpt_coefficient_mu 0.076
_exptl_absorpt_correction_T_max 0.985
_exptl_absorpt_correction_T_min 0.984
_exptl_absorpt_correction_type multi-scan
_exptl_absorpt_process_details '(SADABS; Bruker, 2000)'
_exptl_crystal_colour colourless
_exptl_crystal_density_diffrn 1.266
_exptl_crystal_density_method 'not measured'
_exptl_crystal_description block
_exptl_crystal_F_000 904
_exptl_crystal_size_max 0.20
_exptl_crystal_size_mid 0.20
_exptl_crystal_size_min 0.20
_refine_diff_density_max 0.155
_refine_diff_density_min -0.198
_refine_ls_extinction_coef 0.0082(6)
_refine_ls_extinction_expression Fc^*^=kFc[1+0.001xFc^2^\l^3^/sin(2\q)]^-1/4^
_refine_ls_extinction_method 'SHELXL97 (Sheldrick, 2008)'
_refine_ls_goodness_of_fit_ref 1.000
_refine_ls_hydrogen_treatment constr
_refine_ls_matrix_type full
_refine_ls_number_parameters 299
_refine_ls_number_reflns 4392
_refine_ls_number_restraints 0
_refine_ls_restrained_S_all 1.000
_refine_ls_R_factor_all 0.0991
_refine_ls_R_factor_gt 0.0584
_refine_ls_shift/su_max 0.000
_refine_ls_shift/su_mean 0.000
_refine_ls_structure_factor_coef Fsqd
_refine_ls_weighting_details 'calc w=1/[\s^2^(Fo^2^)+(0.0185P)^2^+1.004P] where P=(Fo^2^+2Fc^2^)/3'
_refine_ls_weighting_scheme calc
_refine_ls_wR_factor_gt 0.1054
_refine_ls_wR_factor_ref 0.1177
_reflns_number_gt 2913
_reflns_number_total 4392
_reflns_threshold_expression I>2\s(I)
_cod_data_source_file rz2345.cif
_cod_data_source_block I
_cod_original_cell_volume 2242.2(8)
_cod_original_sg_symbol_H-M 'P 21/n'
_cod_database_code 2222866
_cod_database_fobs_code 2222866

loop_
_symmetry_equiv_pos_as_xyz
'x, y, z'
'-x+1/2, y+1/2, -z+1/2'
'-x, -y, -z'
'x-1/2, -y-1/2, z-1/2'

loop_
_atom_site_type_symbol
_atom_site_label
_atom_site_fract_x
_atom_site_fract_y
_atom_site_fract_z
_atom_site_U_iso_or_equiv
_atom_site_adp_type
_atom_site_calc_flag
_atom_site_refinement_flags
_atom_site_occupancy
_atom_site_disorder_assembly
_atom_site_disorder_group
O O1 0.56752(15) 0.05364(6) 0.18725(13) 0.0433(4) Uani d . 1 . .
C C25 0.6744(2) 0.09254(9) 0.25499(19) 0.0357(5) Uani d . 1 . .
H H25A 0.6940 0.1227 0.1957 0.043 Uiso calc R 1 . .
C C26 0.8189(2) 0.06072(9) 0.29206(19) 0.0368(5) Uani d . 1 . .
N N1 0.61811(18) 0.11912(7) 0.36044(15) 0.0339(4) Uani d . 1 . .
C C1 0.3834(2) 0.12590(8) 0.21580(19) 0.0355(5) Uani d . 1 . .
C C9 0.2345(2) 0.14567(9) 0.18089(19) 0.0381(5) Uani d . 1 . .
C C11 0.4930(2) 0.15723(8) 0.31138(19) 0.0354(5) Uani d . 1 . .
H H11A 0.4405 0.1672 0.3832 0.043 Uiso calc R 1 . .
C C2 0.4255(2) 0.07585(9) 0.16309(19) 0.0381(5) Uani d . 1 . .
C C3 0.3247(2) 0.04280(10) 0.0810(2) 0.0446(6) Uani d . 1 . .
H H3A 0.3553 0.0086 0.0489 0.054 Uiso calc R 1 . .
C C12 0.5533(2) 0.21233(8) 0.2623(2) 0.0365(5) Uani d . 1 . .
C C8 0.1826(2) 0.19750(9) 0.2272(2) 0.0479(6) Uani d . 1 . .
H H8A 0.2459 0.2190 0.2846 0.058 Uiso calc R 1 . .
C C10 0.1337(2) 0.11330(10) 0.0960(2) 0.0415(5) Uani d . 1 . .
C C20 0.7137(2) 0.13377(9) 0.6347(2) 0.0444(6) Uani d . 1 . .
H H20A 0.7814 0.1453 0.5811 0.053 Uiso calc R 1 . .
C C19 0.5928(2) 0.10047(8) 0.58716(18) 0.0342(5) Uani d . 1 . .
C C5 -0.0124(2) 0.13407(11) 0.0593(2) 0.0521(6) Uani d . 1 . .
H H5A -0.0790 0.1129 0.0039 0.062 Uiso calc R 1 . .
C C31 0.8413(2) 0.00538(9) 0.2547(2) 0.0453(6) Uani d . 1 . .
H H31A 0.7636 -0.0147 0.2089 0.054 Uiso calc R 1 . .
C C4 0.1826(2) 0.06123(10) 0.0491(2) 0.0463(6) Uani d . 1 . .
H H4A 0.1163 0.0392 -0.0046 0.056 Uiso calc R 1 . .
C C28 1.0728(3) 0.06368(11) 0.3912(2) 0.0540(6) Uani d . 1 . .
H H28A 1.1506 0.0834 0.4378 0.065 Uiso calc R 1 . .
C C27 0.9361(2) 0.08953(10) 0.3615(2) 0.0444(6) Uani d . 1 . .
H H27A 0.9223 0.1266 0.3883 0.053 Uiso calc R 1 . .
C C18 0.5762(2) 0.07786(8) 0.45383(19) 0.0383(5) Uani d . 1 . .
H H18A 0.6375 0.0441 0.4518 0.046 Uiso calc R 1 . .
H H18B 0.4734 0.0666 0.4294 0.046 Uiso calc R 1 . .
C C22 0.6355(3) 0.13384(11) 0.8404(2) 0.0562(7) Uani d . 1 . .
H H22A 0.6495 0.1452 0.9249 0.067 Uiso calc R 1 . .
C C17 0.5268(2) 0.22873(10) 0.1367(2) 0.0468(6) Uani d . 1 . .
H H17A 0.4695 0.2055 0.0785 0.056 Uiso calc R 1 . .
C C7 0.0414(3) 0.21641(10) 0.1892(2) 0.0556(7) Uani d . 1 . .
H H7A 0.0099 0.2508 0.2202 0.067 Uiso calc R 1 . .
C C29 1.0949(3) 0.00892(11) 0.3522(2) 0.0567(7) Uani d . 1 . .
H H29A 1.1876 -0.0083 0.3712 0.068 Uiso calc R 1 . .
C C24 0.4939(2) 0.08446(9) 0.6690(2) 0.0451(6) Uani d . 1 . .
H H24A 0.4115 0.0624 0.6390 0.054 Uiso calc R 1 . .
C C23 0.5154(3) 0.10079(11) 0.7951(2) 0.0559(7) Uani d . 1 . .
H H23A 0.4483 0.0893 0.8493 0.067 Uiso calc R 1 . .
C C30 0.9789(3) -0.02034(11) 0.2850(2) 0.0554(6) Uani d . 1 . .
H H30A 0.9930 -0.0577 0.2598 0.067 Uiso calc R 1 . .
C C6 -0.0562(3) 0.18458(11) 0.1040(2) 0.0579(7) Uani d . 1 . .
H H6A -0.1517 0.1981 0.0778 0.069 Uiso calc R 1 . .
C C13 0.6384(3) 0.24804(10) 0.3467(2) 0.0526(6) Uani d . 1 . .
H H13A 0.6572 0.2379 0.4319 0.063 Uiso calc R 1 . .
C C21 0.7349(3) 0.15011(10) 0.7604(2) 0.0516(6) Uani d . 1 . .
H H21A 0.8169 0.1722 0.7910 0.062 Uiso calc R 1 . .
C C16 0.5843(3) 0.27926(11) 0.0957(3) 0.0605(7) Uani d . 1 . .
H H16A 0.5658 0.2897 0.0108 0.073 Uiso calc R 1 . .
C C14 0.6956(3) 0.29827(11) 0.3065(3) 0.0687(8) Uani d . 1 . .
H H14A 0.7526 0.3217 0.3644 0.082 Uiso calc R 1 . .
C C15 0.6686(3) 0.31363(11) 0.1813(3) 0.0690(8) Uani d . 1 . .
H H15A 0.7075 0.3475 0.1542 0.083 Uiso calc R 1 . .

loop_
_atom_site_aniso_label
_atom_site_aniso_U_11
_atom_site_aniso_U_22
_atom_site_aniso_U_33
_atom_site_aniso_U_12
_atom_site_aniso_U_13
_atom_site_aniso_U_23
O1 0.0346(8) 0.0491(9) 0.0444(9) 0.0029(7) -0.0015(7) -0.0122(7)
C25 0.0343(12) 0.0402(12) 0.0318(12) -0.0006(9) 0.0013(10) 0.0008(9)
C26 0.0339(12) 0.0455(13) 0.0312(12) 0.0038(9) 0.0049(9) 0.0031(10)
N1 0.0352(10) 0.0362(10) 0.0301(10) 0.0026(7) 0.0036(8) 0.0017(7)
C1 0.0319(12) 0.0409(12) 0.0338(12) -0.0016(9) 0.0043(9) -0.0002(9)
C9 0.0306(12) 0.0461(13) 0.0376(12) -0.0002(9) 0.0049(10) 0.0052(10)
C11 0.0329(12) 0.0384(12) 0.0349(12) 0.0037(9) 0.0042(10) -0.0016(9)
C2 0.0316(12) 0.0482(13) 0.0336(12) 0.0016(10) 0.0010(10) -0.0002(10)
C3 0.0443(14) 0.0490(14) 0.0397(13) -0.0019(10) 0.0024(11) -0.0081(10)
C12 0.0321(12) 0.0360(11) 0.0416(13) 0.0047(9) 0.0055(10) -0.0007(10)
C8 0.0348(13) 0.0492(14) 0.0592(16) 0.0011(10) 0.0040(11) 0.0008(12)
C10 0.0321(12) 0.0559(14) 0.0362(13) -0.0023(10) 0.0033(10) 0.0064(10)
C20 0.0430(14) 0.0494(14) 0.0402(13) -0.0030(10) 0.0026(11) 0.0015(11)
C19 0.0358(12) 0.0346(11) 0.0318(12) 0.0047(9) 0.0028(10) 0.0020(9)
C5 0.0346(13) 0.0691(17) 0.0504(15) -0.0039(12) -0.0023(11) 0.0095(13)
C31 0.0417(13) 0.0490(14) 0.0453(14) 0.0050(10) 0.0063(11) -0.0025(11)
C4 0.0402(14) 0.0597(15) 0.0374(13) -0.0096(11) -0.0015(11) -0.0062(11)
C28 0.0372(14) 0.0750(18) 0.0477(15) 0.0006(12) -0.0022(11) 0.0039(13)
C27 0.0371(13) 0.0496(14) 0.0456(14) 0.0006(10) 0.0016(11) -0.0013(11)
C18 0.0405(12) 0.0369(12) 0.0365(12) -0.0019(9) 0.0015(10) 0.0018(9)
C22 0.0662(18) 0.0647(17) 0.0356(14) 0.0103(13) -0.0016(13) -0.0081(12)
C17 0.0411(14) 0.0502(14) 0.0482(15) 0.0033(11) 0.0026(11) 0.0053(11)
C7 0.0411(14) 0.0532(15) 0.0726(18) 0.0067(11) 0.0084(13) 0.0016(13)
C29 0.0434(15) 0.0744(18) 0.0518(16) 0.0189(13) 0.0039(13) 0.0139(14)
C24 0.0407(13) 0.0502(14) 0.0449(14) -0.0008(10) 0.0073(11) 0.0007(11)
C23 0.0603(17) 0.0700(17) 0.0393(15) 0.0053(13) 0.0133(13) 0.0032(12)
C30 0.0577(16) 0.0529(15) 0.0556(16) 0.0176(12) 0.0071(13) 0.0022(12)
C6 0.0342(13) 0.0682(17) 0.0700(18) 0.0065(12) 0.0023(13) 0.0140(14)
C13 0.0593(16) 0.0478(14) 0.0493(15) -0.0060(12) 0.0017(12) -0.0028(11)
C21 0.0534(15) 0.0517(15) 0.0460(15) -0.0009(11) -0.0074(12) -0.0062(12)
C16 0.0573(17) 0.0621(17) 0.0625(18) 0.0062(13) 0.0096(14) 0.0234(14)
C14 0.074(2) 0.0496(16) 0.081(2) -0.0176(14) 0.0049(16) -0.0066(15)
C15 0.0667(19) 0.0464(16) 0.095(2) -0.0081(13) 0.0134(17) 0.0165(15)

loop_
_atom_type_symbol
_atom_type_description
_atom_type_scat_dispersion_real
_atom_type_scat_dispersion_imag
_atom_type_scat_source
C C 0.0033 0.0016 'International Tables Vol C Tables 4.2.6.8 and 6.1.1.4'
H H 0.0000 0.0000 'International Tables Vol C Tables 4.2.6.8 and 6.1.1.4'
N N 0.0061 0.0033 'International Tables Vol C Tables 4.2.6.8 and 6.1.1.4'
O O 0.0106 0.0060 'International Tables Vol C Tables 4.2.6.8 and 6.1.1.4'

loop_
_geom_angle_atom_site_label_1
_geom_angle_atom_site_label_2
_geom_angle_atom_site_label_3
_geom_angle_site_symmetry_1
_geom_angle_site_symmetry_3
_geom_angle
_geom_angle_publ_flag
C2 O1 C25 . . 113.55(15) ?
N1 C25 O1 . . 112.28(16) ?
N1 C25 C26 . . 113.27(16) ?
O1 C25 C26 . . 108.46(16) ?
N1 C25 H25A . . 107.5 ?
O1 C25 H25A . . 107.5 ?
C26 C25 H25A . . 107.5 ?
C31 C26 C27 . . 118.7(2) ?
C31 C26 C25 . . 122.93(19) ?
C27 C26 C25 . . 118.26(19) ?
C25 N1 C18 . . 113.00(16) ?
C25 N1 C11 . . 108.72(15) ?
C18 N1 C11 . . 112.38(15) ?
C2 C1 C9 . . 118.28(19) ?
C2 C1 C11 . . 119.68(18) ?
C9 C1 C11 . . 122.01(18) ?
C8 C9 C10 . . 117.80(19) ?
C8 C9 C1 . . 122.3(2) ?
C10 C9 C1 . . 119.92(19) ?
N1 C11 C1 . . 110.28(16) ?
N1 C11 C12 . . 109.90(16) ?
C1 C11 C12 . . 114.56(17) ?
N1 C11 H11A . . 107.3 ?
C1 C11 H11A . . 107.3 ?
C12 C11 H11A . . 107.3 ?
O1 C2 C1 . . 123.19(18) ?
O1 C2 C3 . . 114.81(18) ?
C1 C2 C3 . . 122.00(19) ?
C4 C3 C2 . . 119.7(2) ?
C4 C3 H3A . . 120.2 ?
C2 C3 H3A . . 120.2 ?
C17 C12 C13 . . 118.0(2) ?
C17 C12 C11 . . 122.93(19) ?
C13 C12 C11 . . 119.07(19) ?
C7 C8 C9 . . 121.2(2) ?
C7 C8 H8A . . 119.4 ?
C9 C8 H8A . . 119.4 ?
C4 C10 C5 . . 121.7(2) ?
C4 C10 C9 . . 118.9(2) ?
C5 C10 C9 . . 119.4(2) ?
C21 C20 C19 . . 120.9(2) ?
C21 C20 H20A . . 119.6 ?
C19 C20 H20A . . 119.6 ?
C24 C19 C20 . . 118.1(2) ?
C24 C19 C18 . . 120.37(19) ?
C20 C19 C18 . . 121.34(19) ?
C6 C5 C10 . . 120.7(2) ?
C6 C5 H5A . . 119.7 ?
C10 C5 H5A . . 119.7 ?
C26 C31 C30 . . 120.3(2) ?
C26 C31 H31A . . 119.8 ?
C30 C31 H31A . . 119.8 ?
C3 C4 C10 . . 121.2(2) ?
C3 C4 H4A . . 119.4 ?
C10 C4 H4A . . 119.4 ?
C29 C28 C27 . . 120.3(2) ?
C29 C28 H28A . . 119.8 ?
C27 C28 H28A . . 119.8 ?
C28 C27 C26 . . 120.6(2) ?
C28 C27 H27A . . 119.7 ?
C26 C27 H27A . . 119.7 ?
N1 C18 C19 . . 113.65(16) ?
N1 C18 H18A . . 108.8 ?
C19 C18 H18A . . 108.8 ?
N1 C18 H18B . . 108.8 ?
C19 C18 H18B . . 108.8 ?
H18A C18 H18B . . 107.7 ?
C23 C22 C21 . . 119.7(2) ?
C23 C22 H22A . . 120.2 ?
C21 C22 H22A . . 120.2 ?
C12 C17 C16 . . 121.1(2) ?
C12 C17 H17A . . 119.5 ?
C16 C17 H17A . . 119.5 ?
C8 C7 C6 . . 120.5(2) ?
C8 C7 H7A . . 119.7 ?
C6 C7 H7A . . 119.7 ?
C28 C29 C30 . . 119.5(2) ?
C28 C29 H29A . . 120.2 ?
C30 C29 H29A . . 120.2 ?
C19 C24 C23 . . 121.0(2) ?
C19 C24 H24A . . 119.5 ?
C23 C24 H24A . . 119.5 ?
C22 C23 C24 . . 120.1(2) ?
C22 C23 H23A . . 120.0 ?
C24 C23 H23A . . 120.0 ?
C29 C30 C31 . . 120.4(2) ?
C29 C30 H30A . . 119.8 ?
C31 C30 H30A . . 119.8 ?
C5 C6 C7 . . 120.4(2) ?
C5 C6 H6A . . 119.8 ?
C7 C6 H6A . . 119.8 ?
C14 C13 C12 . . 121.1(2) ?
C14 C13 H13A . . 119.5 ?
C12 C13 H13A . . 119.5 ?
C22 C21 C20 . . 120.3(2) ?
C22 C21 H21A . . 119.9 ?
C20 C21 H21A . . 119.9 ?
C15 C16 C17 . . 119.6(2) ?
C15 C16 H16A . . 120.2 ?
C17 C16 H16A . . 120.2 ?
C15 C14 C13 . . 120.0(3) ?
C15 C14 H14A . . 120.0 ?
C13 C14 H14A . . 120.0 ?
C14 C15 C16 . . 120.2(2) ?
C14 C15 H15A . . 119.9 ?
C16 C15 H15A . . 119.9 ?

loop_
_geom_bond_atom_site_label_1
_geom_bond_atom_site_label_2
_geom_bond_site_symmetry_2
_geom_bond_distance
_geom_bond_publ_flag
O1 C2 . 1.381(2) ?
O1 C25 . 1.452(2) ?
C25 N1 . 1.434(2) ?
C25 C26 . 1.514(3) ?
C25 H25A . 0.9800 ?
C26 C31 . 1.381(3) ?
C26 C27 . 1.387(3) ?
N1 C18 . 1.472(2) ?
N1 C11 . 1.484(2) ?
C1 C2 . 1.377(3) ?
C1 C9 . 1.429(3) ?
C1 C11 . 1.515(3) ?
C9 C8 . 1.416(3) ?
C9 C10 . 1.418(3) ?
C11 C12 . 1.523(3) ?
C11 H11A . 0.9800 ?
C2 C3 . 1.411(3) ?
C3 C4 . 1.358(3) ?
C3 H3A . 0.9300 ?
C12 C17 . 1.381(3) ?
C12 C13 . 1.386(3) ?
C8 C7 . 1.364(3) ?
C8 H8A . 0.9300 ?
C10 C4 . 1.413(3) ?
C10 C5 . 1.417(3) ?
C20 C21 . 1.379(3) ?
C20 C19 . 1.386(3) ?
C20 H20A . 0.9300 ?
C19 C24 . 1.381(3) ?
C19 C18 . 1.503(3) ?
C5 C6 . 1.356(3) ?
C5 H5A . 0.9300 ?
C31 C30 . 1.385(3) ?
C31 H31A . 0.9300 ?
C4 H4A . 0.9300 ?
C28 C29 . 1.373(3) ?
C28 C27 . 1.379(3) ?
C28 H28A . 0.9300 ?
C27 H27A . 0.9300 ?
C18 H18A . 0.9700 ?
C18 H18B . 0.9700 ?
C22 C23 . 1.371(3) ?
C22 C21 . 1.372(3) ?
C22 H22A . 0.9300 ?
C17 C16 . 1.388(3) ?
C17 H17A . 0.9300 ?
C7 C6 . 1.396(3) ?
C7 H7A . 0.9300 ?
C29 C30 . 1.375(3) ?
C29 H29A . 0.9300 ?
C24 C23 . 1.383(3) ?
C24 H24A . 0.9300 ?
C23 H23A . 0.9300 ?
C30 H30A . 0.9300 ?
C6 H6A . 0.9300 ?
C13 C14 . 1.378(3) ?
C13 H13A . 0.9300 ?
C21 H21A . 0.9300 ?
C16 C15 . 1.371(4) ?
C16 H16A . 0.9300 ?
C14 C15 . 1.370(4) ?
C14 H14A . 0.9300 ?
C15 H15A . 0.9300 ?

loop_
_cod_related_entry_id
_cod_related_entry_database
_cod_related_entry_code
1 ChemSpider 9070484
